data_7211548
loop_
_publ_author_name
'Schultheiss, Nate'
'Lorimer, Keith'
'Wolfe, Skylar'
'Desper, John'

_publ_section_title
;
 Attempted construction of minoxidil: carboxylic acid cocrystals; 7 salts
 and 1 cocrystal resulted
;
_journal_issue 3
_journal_name_full CrystEngComm
_journal_page_first 742
_journal_paper_doi 10.1039/b910136e
_journal_volume 12
_journal_year 2010
_chemical_formula_moiety
;
(C9 H15 N5 O) (C11 H8 O3)2
;
_chemical_formula_sum 'C31 H31 N5 O7'
_chemical_formula_weight 585.61
_chemical_name_systematic
;
3262-11-02 minoxidil : 1-hydroxy-2-naphthoic acid
;
_space_group_IT_number 14
_symmetry_cell_setting monoclinic
_symmetry_space_group_name_Hall '-P 2ybc'
_symmetry_space_group_name_H-M 'P 1 21/c 1'
_atom_sites_solution_hydrogens geom
_atom_sites_solution_primary direct
_atom_sites_solution_secondary difmap
_audit_creation_method SHELXL-97
_cell_angle_alpha 90.00
_cell_angle_beta 117.917(2)
_cell_angle_gamma 90.00
_cell_formula_units_Z 4
_cell_length_a 10.2003(5)
_cell_length_b 30.8973(13)
_cell_length_c 10.1214(4)
_cell_measurement_reflns_used 9903
_cell_measurement_temperature 120(2)
_cell_measurement_theta_max 32.22
_cell_measurement_theta_min 2.37
_cell_volume 2818.7(2)
_computing_cell_refinement 'Bruker SMART'
_computing_data_collection 'Bruker SMART'
_computing_data_reduction 'Bruker SAINT'
_computing_molecular_graphics 'Bruker SHELXTL'
_computing_publication_material 'Bruker SHELXTL'
_computing_structure_refinement 'SHELXL-97 (Sheldrick, 1997)'
_computing_structure_solution 'SHELXS-97 (Sheldrick, 1990)'
_diffrn_ambient_temperature 120(2)
_diffrn_measured_fraction_theta_full 0.945
_diffrn_measured_fraction_theta_max 0.945
_diffrn_measurement_device_type 'CCD area detector'
_diffrn_measurement_method 'phi and omega scans'
_diffrn_radiation_monochromator graphite
_diffrn_radiation_source 'fine-focus sealed tube'
_diffrn_radiation_type MoK\a
_diffrn_radiation_wavelength 0.71073
_diffrn_reflns_av_R_equivalents 0.0531
_diffrn_reflns_av_sigmaI/netI 0.0327
_diffrn_reflns_limit_h_max 15
_diffrn_reflns_limit_h_min -14
_diffrn_reflns_limit_k_max 44
_diffrn_reflns_limit_k_min -46
_diffrn_reflns_limit_l_max 14
_diffrn_reflns_limit_l_min -15
_diffrn_reflns_number 51264
_diffrn_reflns_theta_full 32.75
_diffrn_reflns_theta_max 32.75
_diffrn_reflns_theta_min 2.35
_exptl_absorpt_coefficient_mu 0.100
_exptl_absorpt_correction_type none
_exptl_crystal_colour colourless
_exptl_crystal_density_diffrn 1.380
_exptl_crystal_density_method 'not measured'
_exptl_crystal_description prism
_exptl_crystal_F_000 1232
_exptl_crystal_size_max 0.25
_exptl_crystal_size_mid 0.25
_exptl_crystal_size_min 0.20
_refine_diff_density_max 0.254
_refine_diff_density_min -0.263
_refine_diff_density_rms 0.045
_refine_ls_extinction_method none
_refine_ls_goodness_of_fit_ref 1.076
_refine_ls_hydrogen_treatment mixed
_refine_ls_matrix_type full
_refine_ls_number_parameters 509
_refine_ls_number_reflns 9840
_refine_ls_number_restraints 228
_refine_ls_restrained_S_all 1.068
_refine_ls_R_factor_all 0.0906
_refine_ls_R_factor_gt 0.0627
_refine_ls_shift/su_max 0.001
_refine_ls_shift/su_mean 0.000
_refine_ls_structure_factor_coef Fsqd
_refine_ls_weighting_details 'calc w=1/[\s^2^(Fo^2^)+(0.0500P)^2^+1.5000P] where P=(Fo^2^+2Fc^2^)/3'
_refine_ls_weighting_scheme calc
_refine_ls_wR_factor_gt 0.1585
_refine_ls_wR_factor_ref 0.1693
_reflns_number_gt 6701
_reflns_number_total 9840
_reflns_threshold_expression >2sigma(I)
_cod_data_source_file b910136e.txt
_cod_data_source_block ns0809m
_cod_depositor_comments
;
The following automatic conversions were performed:

'_symmetry_cell_setting' value 'Monoclinic' changed to 'monoclinic'
according to /home/saulius/struct/CIF-dictionaries/cif_core.dic
dictionary named 'cif_core.dic' version 2.4.2 from 2011-04-26.

Automatic conversion script
Id: cif_fix_values 1891 2012-01-12 08:04:46Z andrius 
;
_cod_original_sg_symbol_H-M P2(1)/c
_cod_database_code 7211548

loop_
_symmetry_equiv_pos_as_xyz
'x, y, z'
'-x, y+1/2, -z+1/2'
'-x, -y, -z'
'x, -y-1/2, z-1/2'

loop_
_atom_site_label
_atom_site_type_symbol
_atom_site_fract_x
_atom_site_fract_y
_atom_site_fract_z
_atom_site_U_iso_or_equiv
_atom_site_adp_type
_atom_site_occupancy
_atom_site_symmetry_multiplicity
_atom_site_calc_flag
_atom_site_refinement_flags
_atom_site_disorder_assembly
_atom_site_disorder_group
N11 N 0.68295(14) 0.48861(4) 0.43094(14) 0.0321(3) Uani 1 1 d . A .
O11 O 0.78139(12) 0.51785(4) 0.42034(12) 0.0347(2) Uani 1 1 d . . .
H11 H 0.832(2) 0.5003(6) 0.383(2) 0.042 Uiso 1 1 d . . .
C12 C 0.71327(18) 0.47314(6) 0.56916(17) 0.0376(3) Uani 1 1 d . . .
N12 N 0.84066(18) 0.48530(7) 0.68296(17) 0.0495(4) Uani 1 1 d . A .
H12A H 0.856(3) 0.4745(8) 0.765(3) 0.059 Uiso 1 1 d . . .
H12B H 0.910(3) 0.5001(8) 0.677(3) 0.059 Uiso 1 1 d . . .
N13 N 0.61368(18) 0.44679(6) 0.58143(17) 0.0398(4) Uani 0.474(16) 1 d P A 1
C13 C 0.61368(18) 0.44679(6) 0.58143(17) 0.0398(4) Uani 0.526(16) 1 d P A 2
H13 H 0.6329 0.4354 0.6760 0.048 Uiso 0.526(16) 1 calc PR A 2
C14 C 0.48416(19) 0.43659(6) 0.45534(18) 0.0373(3) Uani 1 1 d . . .
C15 C 0.45521(18) 0.45235(5) 0.31732(16) 0.0383(4) Uani 0.474(16) 1 d P A 1
H15 H 0.3667 0.4445 0.2306 0.046 Uiso 0.474(16) 1 calc PR A 1
N15 N 0.45521(18) 0.45235(5) 0.31732(16) 0.0383(4) Uani 0.526(16) 1 d P A 2
C16 C 0.55327(17) 0.47893(5) 0.30680(17) 0.0345(3) Uani 1 1 d . . .
N16 N 0.53276(17) 0.49691(6) 0.17871(16) 0.0416(3) Uani 1 1 d . A .
H16A H 0.457(3) 0.4899(7) 0.102(3) 0.050 Uiso 1 1 d . . .
H16B H 0.599(3) 0.5146(7) 0.176(2) 0.050 Uiso 1 1 d . . .
N21A N 0.3890(17) 0.4088(4) 0.4741(10) 0.0448(14) Uani 0.617(4) 1 d PD A 1
C22A C 0.4233(9) 0.3889(2) 0.6189(8) 0.0445(12) Uani 0.617(4) 1 d PD A 1
H22A H 0.3647 0.4033 0.6612 0.053 Uiso 0.617(4) 1 calc PR A 1
H22B H 0.5298 0.3931 0.6895 0.053 Uiso 0.617(4) 1 calc PR A 1
C23A C 0.3883(6) 0.34095(19) 0.6017(5) 0.0501(9) Uani 0.617(4) 1 d PD A 1
H23A H 0.4594 0.3259 0.5766 0.060 Uiso 0.617(4) 1 calc PR A 1
H23B H 0.4010 0.3293 0.6981 0.060 Uiso 0.617(4) 1 calc PR A 1
C24A C 0.2320(5) 0.33177(12) 0.4814(5) 0.0604(9) Uani 0.617(4) 1 d PD A 1
H24A H 0.1599 0.3441 0.5107 0.072 Uiso 0.617(4) 1 calc PR A 1
H24B H 0.2158 0.3001 0.4692 0.072 Uiso 0.617(4) 1 calc PR A 1
C25A C 0.2082(6) 0.35178(13) 0.3336(5) 0.0596(10) Uani 0.617(4) 1 d PD A 1
H25A H 0.2735 0.3374 0.2992 0.072 Uiso 0.617(4) 1 calc PR A 1
H25B H 0.1040 0.3474 0.2564 0.072 Uiso 0.617(4) 1 calc PR A 1
C26A C 0.2427(14) 0.3998(2) 0.3541(7) 0.0453(12) Uani 0.617(4) 1 d PD A 1
H26A H 0.2344 0.4118 0.2598 0.054 Uiso 0.617(4) 1 calc PR A 1
H26B H 0.1682 0.4145 0.3750 0.054 Uiso 0.617(4) 1 calc PR A 1
N21B N 0.374(3) 0.4150(7) 0.4549(18) 0.0448(14) Uani 0.383(4) 1 d PD A 2
C22B C 0.3923(18) 0.3930(4) 0.5928(14) 0.0445(12) Uani 0.383(4) 1 d PD A 2
H22C H 0.3034 0.3977 0.6064 0.053 Uiso 0.383(4) 1 calc PR A 2
H22D H 0.4796 0.4049 0.6810 0.053 Uiso 0.383(4) 1 calc PR A 2
C23B C 0.4136(11) 0.3452(3) 0.5778(10) 0.0501(9) Uani 0.383(4) 1 d PD A 2
H23C H 0.4212 0.3297 0.6667 0.060 Uiso 0.383(4) 1 calc PR A 2
H23D H 0.5070 0.3405 0.5724 0.060 Uiso 0.383(4) 1 calc PR A 2
C24B C 0.2831(8) 0.3273(2) 0.4369(7) 0.0604(9) Uani 0.383(4) 1 d PD A 2
H24C H 0.1923 0.3280 0.4490 0.072 Uiso 0.383(4) 1 calc PR A 2
H24D H 0.3030 0.2968 0.4224 0.072 Uiso 0.383(4) 1 calc PR A 2
C25B C 0.2579(10) 0.3538(2) 0.2991(8) 0.0596(10) Uani 0.383(4) 1 d PD A 2
H25C H 0.3437 0.3502 0.2796 0.072 Uiso 0.383(4) 1 calc PR A 2
H25D H 0.1683 0.3431 0.2107 0.072 Uiso 0.383(4) 1 calc PR A 2
C26B C 0.238(2) 0.4014(4) 0.3225(14) 0.0453(12) Uani 0.383(4) 1 d PD A 2
H26C H 0.2246 0.4185 0.2340 0.054 Uiso 0.383(4) 1 calc PR A 2
H26D H 0.1508 0.4057 0.3385 0.054 Uiso 0.383(4) 1 calc PR A 2
C31A C 0.6025(3) 0.34265(6) 0.1886(2) 0.0471(5) Uani 0.943(2) 1 d PD B 1
C32A C 0.6560(2) 0.37941(6) 0.14225(18) 0.0423(5) Uani 0.943(2) 1 d PD B 1
O32A O 0.59306(19) 0.38748(5) -0.00571(15) 0.0508(4) Uani 0.943(2) 1 d PD B 1
H32A H 0.6259 0.4109 -0.0203 0.061 Uiso 0.943(2) 1 calc PR B 1
C33A C 0.7673(2) 0.40533(7) 0.24726(19) 0.0421(4) Uani 0.943(2) 1 d PD B 1
C34A C 0.8275(3) 0.39464(10) 0.4012(2) 0.0481(5) Uani 0.943(2) 1 d PD B 1
H34A H 0.9046 0.4121 0.4732 0.058 Uiso 0.943(2) 1 calc PR B 1
C35A C 0.7776(2) 0.36009(7) 0.4482(2) 0.0513(5) Uani 0.943(2) 1 d PD B 1
H35A H 0.8192 0.3539 0.5520 0.062 Uiso 0.943(2) 1 calc PR B 1
C36A C 0.6639(2) 0.33326(7) 0.3433(2) 0.0475(5) Uani 0.943(2) 1 d PD B 1
C37A C 0.6091(4) 0.29656(10) 0.3870(3) 0.0586(6) Uani 0.943(2) 1 d PD B 1
H37A H 0.6502 0.2896 0.4901 0.070 Uiso 0.943(2) 1 calc PR B 1
C38A C 0.4994(6) 0.27126(15) 0.2846(4) 0.0683(13) Uani 0.943(2) 1 d PD B 1
H38A H 0.4640 0.2471 0.3168 0.082 Uiso 0.943(2) 1 calc PR B 1
C39A C 0.4385(4) 0.28079(8) 0.1314(3) 0.0760(9) Uani 0.943(2) 1 d PD B 1
H39A H 0.3623 0.2629 0.0602 0.091 Uiso 0.943(2) 1 calc PR B 1
C40A C 0.4884(3) 0.31569(7) 0.0842(2) 0.0618(7) Uani 0.943(2) 1 d PD B 1
H40A H 0.4461 0.3219 -0.0196 0.074 Uiso 0.943(2) 1 calc PR B 1
C41A C 0.8198(3) 0.44470(8) 0.2033(2) 0.0431(5) Uani 0.943(2) 1 d PD B 1
O41A O 0.7724(2) 0.45185(6) 0.06322(17) 0.0491(4) Uani 0.943(2) 1 d PD B 1
O42A O 0.9076(3) 0.47003(7) 0.3031(2) 0.0453(5) Uani 0.943(2) 1 d PD B 1
C31B C 0.681(3) 0.3467(7) 0.289(2) 0.0471(5) Uani 0.057(2) 1 d PD B 2
C32B C 0.767(3) 0.3850(7) 0.300(2) 0.0423(5) Uani 0.057(2) 1 d PD B 2
O32B O 0.866(3) 0.3984(12) 0.435(3) 0.0481(5) Uani 0.057(2) 1 d PD B 2
H32B H 0.9084 0.4208 0.4272 0.058 Uiso 0.057(2) 1 calc PR B 2
C33B C 0.742(3) 0.4059(7) 0.168(2) 0.0421(4) Uani 0.057(2) 1 d PD B 2
C34B C 0.651(4) 0.3841(10) 0.032(2) 0.0508(4) Uani 0.057(2) 1 d PD B 2
H34B H 0.6533 0.3940 -0.0552 0.061 Uiso 0.057(2) 1 calc PR B 2
C35B C 0.560(3) 0.3504(9) 0.018(2) 0.0513(5) Uani 0.057(2) 1 d PD B 2
H35B H 0.4889 0.3408 -0.0783 0.062 Uiso 0.057(2) 1 calc PR B 2
C36B C 0.575(4) 0.3298(11) 0.149(2) 0.0618(7) Uani 0.057(2) 1 d PD B 2
C37B C 0.490(6) 0.2932(14) 0.148(4) 0.0760(9) Uani 0.057(2) 1 d PD B 2
H37B H 0.4100 0.2837 0.0562 0.091 Uiso 0.057(2) 1 calc PR B 2
C38B C 0.523(12) 0.272(2) 0.276(4) 0.0683(13) Uani 0.057(2) 1 d PD B 2
H38B H 0.4825 0.2437 0.2728 0.082 Uiso 0.057(2) 1 calc PR B 2
C39B C 0.616(8) 0.291(2) 0.416(4) 0.0586(6) Uani 0.057(2) 1 d PD B 2
H39B H 0.6214 0.2794 0.5051 0.070 Uiso 0.057(2) 1 calc PR B 2
C40B C 0.700(4) 0.3261(9) 0.422(3) 0.0475(5) Uani 0.057(2) 1 d PD B 2
H40B H 0.7713 0.3369 0.5161 0.057 Uiso 0.057(2) 1 calc PR B 2
C41B C 0.821(5) 0.4456(11) 0.167(3) 0.0431(5) Uani 0.057(2) 1 d PD B 2
O41B O 0.911(5) 0.4617(15) 0.292(4) 0.0453(5) Uani 0.057(2) 1 d PD B 2
O42B O 0.791(4) 0.4643(10) 0.042(3) 0.0491(4) Uani 0.057(2) 1 d PD B 2
C51A C 0.9507(9) 0.6686(2) 0.1718(10) 0.0368(10) Uani 0.583(4) 1 d PD C 1
C52A C 0.8662(13) 0.6296(3) 0.1443(15) 0.0336(11) Uani 0.583(4) 1 d PD C 1
O52A O 0.760(2) 0.6288(5) 0.187(3) 0.0423(14) Uani 0.583(4) 1 d PD C 1
H52A H 0.7159 0.6049 0.1642 0.051 Uiso 0.583(4) 1 calc PR C 1
C53A C 0.9006(11) 0.5932(2) 0.0844(13) 0.0321(11) Uani 0.583(4) 1 d PD C 1
C54A C 1.0187(7) 0.59595(14) 0.0466(7) 0.0383(10) Uani 0.583(4) 1 d PD C 1
H54A H 1.0426 0.5713 0.0060 0.046 Uiso 0.583(4) 1 calc PR C 1
C55A C 1.0975(6) 0.63284(15) 0.0674(6) 0.0431(10) Uani 0.583(4) 1 d PD C 1
H55A H 1.1741 0.6338 0.0390 0.052 Uiso 0.583(4) 1 calc PR C 1
C56A C 1.0674(6) 0.67001(16) 0.1308(6) 0.0398(10) Uani 0.583(4) 1 d PD C 1
C57A C 1.1489(6) 0.70924(17) 0.1581(7) 0.0540(12) Uani 0.583(4) 1 d PD C 1
H57A H 1.2268 0.7111 0.1318 0.065 Uiso 0.583(4) 1 calc PR C 1
C58A C 1.1183(7) 0.7443(2) 0.2208(8) 0.0599(14) Uani 0.583(4) 1 d PD C 1
H58A H 1.1744 0.7701 0.2371 0.072 Uiso 0.583(4) 1 calc PR C 1
C59A C 1.0039(8) 0.7424(2) 0.2617(8) 0.0568(12) Uani 0.583(4) 1 d PD C 1
H59A H 0.9836 0.7669 0.3060 0.068 Uiso 0.583(4) 1 calc PR C 1
C60A C 0.9220(12) 0.7054(3) 0.2379(13) 0.0481(13) Uani 0.583(4) 1 d PD C 1
H60A H 0.8452 0.7044 0.2659 0.058 Uiso 0.583(4) 1 calc PR C 1
C61A C 0.8183(12) 0.5530(2) 0.0667(16) 0.0315(10) Uani 0.583(4) 1 d PD C 1
O61A O 0.7061(10) 0.5514(5) 0.0850(14) 0.0355(12) Uani 0.583(4) 1 d PD C 1
O62A O 0.8656(6) 0.51929(13) 0.0235(7) 0.0357(7) Uani 0.583(4) 1 d PD C 1
H62A H 0.8332 0.4966 0.0439 0.043 Uiso 0.583(4) 1 calc PR C 1
C51B C 0.9448(14) 0.6790(3) 0.1935(16) 0.0368(10) Uani 0.417(4) 1 d PD C 2
C52B C 0.874(2) 0.6377(4) 0.167(2) 0.0336(11) Uani 0.417(4) 1 d PD C 2
O52B O 0.763(3) 0.6352(7) 0.204(4) 0.0423(14) Uani 0.417(4) 1 d PD C 2
H52B H 0.7091 0.6138 0.1606 0.051 Uiso 0.417(4) 1 calc PR C 2
C53B C 0.9113(16) 0.6043(3) 0.100(2) 0.0321(11) Uani 0.417(4) 1 d PD C 2
C54B C 1.0294(10) 0.6115(2) 0.0637(11) 0.0383(10) Uani 0.417(4) 1 d PD C 2
H54B H 1.0584 0.5887 0.0199 0.046 Uiso 0.417(4) 1 calc PR C 2
C55B C 1.1004(9) 0.6500(2) 0.0899(9) 0.0431(10) Uani 0.417(4) 1 d PD C 2
H55B H 1.1791 0.6537 0.0657 0.052 Uiso 0.417(4) 1 calc PR C 2
C56B C 1.0591(9) 0.6848(2) 0.1528(10) 0.0398(10) Uani 0.417(4) 1 d PD C 2
C57B C 1.1321(10) 0.7259(3) 0.1841(10) 0.0540(12) Uani 0.417(4) 1 d PD C 2
H57B H 1.2103 0.7307 0.1598 0.065 Uiso 0.417(4) 1 calc PR C 2
C58B C 1.0914(11) 0.7579(3) 0.2475(12) 0.0599(14) Uani 0.417(4) 1 d PD C 2
H58B H 1.1382 0.7854 0.2633 0.072 Uiso 0.417(4) 1 calc PR C 2
C59B C 0.9805(12) 0.7512(3) 0.2908(13) 0.0568(12) Uani 0.417(4) 1 d PD C 2
H59B H 0.9567 0.7736 0.3404 0.068 Uiso 0.417(4) 1 calc PR C 2
C60B C 0.9067(18) 0.7126(4) 0.262(2) 0.0481(13) Uani 0.417(4) 1 d PD C 2
H60B H 0.8295 0.7086 0.2882 0.058 Uiso 0.417(4) 1 calc PR C 2
C61B C 0.8364(18) 0.5628(3) 0.075(2) 0.0315(10) Uani 0.417(4) 1 d PD C 2
O61B O 0.7319(15) 0.5559(7) 0.106(2) 0.0355(12) Uani 0.417(4) 1 d PD C 2
O62B O 0.8903(9) 0.53142(19) 0.0272(10) 0.0357(7) Uani 0.417(4) 1 d PD C 2
H62B H 0.8496 0.5080 0.0291 0.043 Uiso 0.417(4) 1 calc PR C 2

loop_
_atom_site_aniso_label
_atom_site_aniso_U_11
_atom_site_aniso_U_22
_atom_site_aniso_U_33
_atom_site_aniso_U_23
_atom_site_aniso_U_13
_atom_site_aniso_U_12
N11 0.0313(6) 0.0401(7) 0.0278(6) 0.0017(5) 0.0161(5) 0.0013(5)
O11 0.0308(5) 0.0445(6) 0.0316(5) 0.0002(4) 0.0170(4) -0.0007(5)
C12 0.0385(8) 0.0486(9) 0.0317(7) 0.0077(6) 0.0214(6) 0.0132(7)
N12 0.0365(7) 0.0839(13) 0.0290(6) 0.0131(7) 0.0160(6) 0.0144(8)
N13 0.0420(8) 0.0508(9) 0.0330(7) 0.0085(6) 0.0230(6) 0.0075(7)
C13 0.0420(8) 0.0508(9) 0.0330(7) 0.0085(6) 0.0230(6) 0.0075(7)
C14 0.0437(9) 0.0423(9) 0.0331(7) -0.0006(6) 0.0240(7) 0.0009(7)
C15 0.0419(8) 0.0468(9) 0.0311(7) -0.0058(6) 0.0213(6) -0.0066(6)
N15 0.0419(8) 0.0468(9) 0.0311(7) -0.0058(6) 0.0213(6) -0.0066(6)
C16 0.0353(7) 0.0413(8) 0.0302(7) -0.0041(6) 0.0182(6) 0.0005(6)
N16 0.0341(7) 0.0622(10) 0.0261(6) -0.0016(6) 0.0122(5) -0.0061(7)
N21A 0.050(3) 0.060(3) 0.026(2) 0.0053(17) 0.020(2) -0.010(3)
C22A 0.057(4) 0.0504(18) 0.030(3) 0.0109(16) 0.024(2) 0.002(2)
C23A 0.067(2) 0.0481(17) 0.0449(19) 0.0152(14) 0.0338(13) 0.0153(16)
C24A 0.075(2) 0.0369(13) 0.064(2) 0.0084(14) 0.0278(15) -0.0032(15)
C25A 0.072(3) 0.0416(13) 0.050(2) -0.0006(13) 0.0160(14) -0.0017(17)
C26A 0.0509(13) 0.0412(11) 0.035(3) 0.0051(16) 0.013(3) -0.0064(10)
N21B 0.050(3) 0.060(3) 0.026(2) 0.0053(17) 0.020(2) -0.010(3)
C22B 0.057(4) 0.0504(18) 0.030(3) 0.0109(16) 0.024(2) 0.002(2)
C23B 0.067(2) 0.0481(17) 0.0449(19) 0.0152(14) 0.0338(13) 0.0153(16)
C24B 0.075(2) 0.0369(13) 0.064(2) 0.0084(14) 0.0278(15) -0.0032(15)
C25B 0.072(3) 0.0416(13) 0.050(2) -0.0006(13) 0.0160(14) -0.0017(17)
C26B 0.0509(13) 0.0412(11) 0.035(3) 0.0051(16) 0.013(3) -0.0064(10)
C31A 0.0631(13) 0.0371(10) 0.0309(8) -0.0020(7) 0.0134(9) 0.0212(9)
C32A 0.0528(10) 0.0414(9) 0.0239(7) -0.0018(6) 0.0106(7) 0.0233(8)
O32A 0.0703(10) 0.0423(7) 0.0241(6) -0.0028(5) 0.0092(6) 0.0145(7)
C33A 0.0426(9) 0.0512(11) 0.0272(8) -0.0013(7) 0.0120(7) 0.0208(8)
C34A 0.0436(13) 0.0644(13) 0.0257(10) -0.0034(9) 0.0075(8) 0.0182(11)
C35A 0.0552(12) 0.0618(13) 0.0278(8) 0.0030(8) 0.0120(8) 0.0213(10)
C36A 0.0597(12) 0.0462(11) 0.0316(9) 0.0030(8) 0.0173(9) 0.0254(9)
C37A 0.0808(16) 0.0492(15) 0.0444(13) 0.0084(10) 0.0280(14) 0.0244(13)
C38A 0.101(3) 0.0397(11) 0.0597(14) 0.0012(10) 0.0335(14) 0.0115(14)
C39A 0.113(3) 0.0366(14) 0.0574(14) -0.0058(10) 0.0222(15) 0.0035(13)
C40A 0.0897(18) 0.0371(11) 0.0372(10) -0.0057(8) 0.0118(11) 0.0106(11)
C41A 0.0382(8) 0.0567(11) 0.0308(9) -0.0059(8) 0.0131(9) 0.0195(8)
O41A 0.0607(10) 0.0509(11) 0.0312(7) -0.0006(6) 0.0178(6) 0.0197(8)
O42A 0.0333(6) 0.0660(13) 0.0354(7) -0.0089(7) 0.0150(5) 0.0079(8)
C31B 0.0631(13) 0.0371(10) 0.0309(8) -0.0020(7) 0.0134(9) 0.0212(9)
C32B 0.0528(10) 0.0414(9) 0.0239(7) -0.0018(6) 0.0106(7) 0.0233(8)
O32B 0.0436(13) 0.0644(13) 0.0257(10) -0.0034(9) 0.0075(8) 0.0182(11)
C33B 0.0426(9) 0.0512(11) 0.0272(8) -0.0013(7) 0.0120(7) 0.0208(8)
C34B 0.0703(10) 0.0423(7) 0.0241(6) -0.0028(5) 0.0092(6) 0.0145(7)
C35B 0.0552(12) 0.0618(13) 0.0278(8) 0.0030(8) 0.0120(8) 0.0213(10)
C36B 0.0897(18) 0.0371(11) 0.0372(10) -0.0057(8) 0.0118(11) 0.0106(11)
C37B 0.113(3) 0.0366(14) 0.0574(14) -0.0058(10) 0.0222(15) 0.0035(13)
C38B 0.101(3) 0.0397(11) 0.0597(14) 0.0012(10) 0.0335(14) 0.0115(14)
C39B 0.0808(16) 0.0492(15) 0.0444(13) 0.0084(10) 0.0280(14) 0.0244(13)
C40B 0.0597(12) 0.0462(11) 0.0316(9) 0.0030(8) 0.0173(9) 0.0254(9)
C41B 0.0382(8) 0.0567(11) 0.0308(9) -0.0059(8) 0.0131(9) 0.0195(8)
O41B 0.0333(6) 0.0660(13) 0.0354(7) -0.0089(7) 0.0150(5) 0.0079(8)
O42B 0.0607(10) 0.0509(11) 0.0312(7) -0.0006(6) 0.0178(6) 0.0197(8)
C51A 0.0340(11) 0.039(3) 0.036(3) 0.010(2) 0.0149(12) 0.006(2)
C52A 0.0308(13) 0.042(3) 0.030(4) 0.007(2) 0.016(2) 0.004(2)
O52A 0.0440(9) 0.038(4) 0.060(4) -0.003(3) 0.037(2) 0.002(2)
C53A 0.0321(15) 0.039(3) 0.031(2) 0.012(3) 0.0194(18) 0.008(2)
C54A 0.0374(13) 0.047(3) 0.0412(17) 0.013(2) 0.0271(13) 0.009(2)
C55A 0.0396(11) 0.053(3) 0.0466(19) 0.013(2) 0.0282(13) 0.004(2)
C56A 0.0350(11) 0.044(3) 0.040(2) 0.015(2) 0.0174(11) 0.004(2)
C57A 0.0492(18) 0.058(3) 0.053(2) 0.014(2) 0.0225(13) -0.009(2)
C58A 0.055(3) 0.048(4) 0.064(3) 0.010(3) 0.0178(17) -0.006(3)
C59A 0.057(3) 0.048(3) 0.053(3) 0.0038(19) 0.0162(15) 0.002(2)
C60A 0.044(2) 0.047(3) 0.050(4) 0.007(2) 0.0188(14) 0.005(2)
C61A 0.032(3) 0.038(3) 0.0290(16) 0.012(3) 0.017(2) 0.008(2)
O61A 0.030(3) 0.043(3) 0.038(3) 0.004(2) 0.019(3) 0.004(2)
O62A 0.0420(18) 0.038(2) 0.0351(7) 0.0094(17) 0.0247(11) 0.0095(15)
C51B 0.0340(11) 0.039(3) 0.036(3) 0.010(2) 0.0149(12) 0.006(2)
C52B 0.0308(13) 0.042(3) 0.030(4) 0.007(2) 0.016(2) 0.004(2)
O52B 0.0440(9) 0.038(4) 0.060(4) -0.003(3) 0.037(2) 0.002(2)
C53B 0.0321(15) 0.039(3) 0.031(2) 0.012(3) 0.0194(18) 0.008(2)
C54B 0.0374(13) 0.047(3) 0.0412(17) 0.013(2) 0.0271(13) 0.009(2)
C55B 0.0396(11) 0.053(3) 0.0466(19) 0.013(2) 0.0282(13) 0.004(2)
C56B 0.0350(11) 0.044(3) 0.040(2) 0.015(2) 0.0174(11) 0.004(2)
C57B 0.0492(18) 0.058(3) 0.053(2) 0.014(2) 0.0225(13) -0.009(2)
C58B 0.055(3) 0.048(4) 0.064(3) 0.010(3) 0.0178(17) -0.006(3)
C59B 0.057(3) 0.048(3) 0.053(3) 0.0038(19) 0.0162(15) 0.002(2)
C60B 0.044(2) 0.047(3) 0.050(4) 0.007(2) 0.0188(14) 0.005(2)
C61B 0.032(3) 0.038(3) 0.0290(16) 0.012(3) 0.017(2) 0.008(2)
O61B 0.030(3) 0.043(3) 0.038(3) 0.004(2) 0.019(3) 0.004(2)
O62B 0.0420(18) 0.038(2) 0.0351(7) 0.0094(17) 0.0247(11) 0.0095(15)

loop_
_atom_type_symbol
_atom_type_description
_atom_type_scat_dispersion_real
_atom_type_scat_dispersion_imag
_atom_type_scat_source
C C 0.0033 0.0016 'International Tables Vol C Tables 4.2.6.8 and 6.1.1.4'
H H 0.0000 0.0000 'International Tables Vol C Tables 4.2.6.8 and 6.1.1.4'
N N 0.0061 0.0033 'International Tables Vol C Tables 4.2.6.8 and 6.1.1.4'
O O 0.0106 0.0060 'International Tables Vol C Tables 4.2.6.8 and 6.1.1.4'

loop_
_geom_angle_atom_site_label_1
_geom_angle_atom_site_label_2
_geom_angle_atom_site_label_3
_geom_angle
C16 N11 C12 121.47(14)
C16 N11 O11 119.65(12)
C12 N11 O11 118.64(13)
N11 O11 H11 102.3(12)
N12 C12 N13 124.35(15)
N12 C12 N11 116.71(16)
N13 C12 N11 118.94(15)
C12 N12 H12A 113.7(17)
C12 N12 H12B 125.9(16)
H12A N12 H12B 120(2)
C12 N13 C14 119.28(14)
N21B C14 C15 113.7(7)
N21A C14 C15 122.2(4)
N21B C14 N13 124.9(7)
N21A C14 N13 116.7(4)
C15 C14 N13 121.15(15)
C16 C15 C14 119.08(15)
C16 C15 H15 120.5
C14 C15 H15 120.5
N16 C16 C15 123.42(15)
N16 C16 N11 116.56(15)
C15 C16 N11 120.02(14)
C16 N16 H16A 116.9(16)
C16 N16 H16B 121.1(15)
H16A N16 H16B 122(2)
C14 N21A C26A 121.6(7)
C14 N21A C22A 123.0(8)
C26A N21A C22A 115.2(8)
N21A C22A C23A 111.2(6)
N21A C22A H22A 109.4
C23A C22A H22A 109.4
N21A C22A H22B 109.4
C23A C22A H22B 109.4
H22A C22A H22B 108.0
C24A C23A C22A 112.3(5)
C24A C23A H23A 109.1
C22A C23A H23A 109.1
C24A C23A H23B 109.1
C22A C23A H23B 109.1
H23A C23A H23B 107.9
C23A C24A C25A 109.7(3)
C23A C24A H24A 109.7
C25A C24A H24A 109.7
C23A C24A H24B 109.7
C25A C24A H24B 109.7
H24A C24A H24B 108.2
C26A C25A C24A 110.0(4)
C26A C25A H25A 109.7
C24A C25A H25A 109.7
C26A C25A H25B 109.7
C24A C25A H25B 109.7
H25A C25A H25B 108.2
N21A C26A C25A 112.8(7)
N21A C26A H26A 109.0
C25A C26A H26A 109.0
N21A C26A H26B 109.0
C25A C26A H26B 109.0
H26A C26A H26B 107.8
C14 N21B C26B 126.2(15)
C14 N21B C22B 120.1(14)
C26B N21B C22B 112.3(13)
N21B C22B C23B 108.3(13)
N21B C22B H22C 110.0
C23B C22B H22C 110.0
N21B C22B H22D 110.0
C23B C22B H22D 110.0
H22C C22B H22D 108.4
C22B C23B C24B 110.1(8)
C22B C23B H23C 109.6
C24B C23B H23C 109.6
C22B C23B H23D 109.6
C24B C23B H23D 109.6
H23C C23B H23D 108.2
C23B C24B C25B 111.0(6)
C23B C24B H24C 109.4
C25B C24B H24C 109.4
C23B C24B H24D 109.4
C25B C24B H24D 109.4
H24C C24B H24D 108.0
C26B C25B C24B 110.8(7)
C26B C25B H25C 109.5
C24B C25B H25C 109.5
C26B C25B H25D 109.5
C24B C25B H25D 109.5
H25C C25B H25D 108.1
N21B C26B C25B 106.6(14)
N21B C26B H26C 110.4
C25B C26B H26C 110.4
N21B C26B H26D 110.4
C25B C26B H26D 110.4
H26C C26B H26D 108.6
C36A C31A C40A 119.1(2)
C36A C31A C32A 119.0(2)
C40A C31A C32A 121.86(18)
O32A C32A C33A 122.48(19)
O32A C32A C31A 117.02(17)
C33A C32A C31A 120.49(16)
C32A O32A H32A 109.5
C32A C33A C34A 118.9(2)
C32A C33A C41A 121.69(17)
C34A C33A C41A 119.32(19)
C35A C34A C33A 121.7(2)
C35A C34A H34A 119.1
C33A C34A H34A 119.1
C34A C35A C36A 120.36(18)
C34A C35A H35A 119.8
C36A C35A H35A 119.8
C35A C36A C31A 119.5(2)
C35A C36A C37A 122.4(2)
C31A C36A C37A 118.1(2)
C38A C37A C36A 121.6(2)
C38A C37A H37A 119.2
C36A C37A H37A 119.2
C37A C38A C39A 120.1(3)
C37A C38A H38A 120.0
C39A C38A H38A 120.0
C40A C39A C38A 120.3(3)
C40A C39A H39A 119.8
C38A C39A H39A 119.8
C39A C40A C31A 120.8(2)
C39A C40A H40A 119.6
C31A C40A H40A 119.6
O42A C41A O41A 122.5(2)
O42A C41A C33A 119.4(2)
O41A C41A C33A 118.11(18)
C36B C31B C40B 118.8(15)
C36B C31B C32B 122.3(14)
C40B C31B C32B 118.9(15)
O32B C32B C33B 123.5(18)
O32B C32B C31B 118.5(18)
C33B C32B C31B 117.9(14)
C32B O32B H32B 109.5
C32B C33B C34B 116.9(15)
C32B C33B C41B 122.6(15)
C34B C33B C41B 120.0(15)
C35B C34B C33B 125.2(18)
C35B C34B H34B 117.4
C33B C34B H34B 117.4
C34B C35B C36B 118.5(17)
C34B C35B H35B 120.7
C36B C35B H35B 120.7
C35B C36B C31B 117.6(15)
C35B C36B C37B 123.6(17)
C31B C36B C37B 118.7(15)
C38B C37B C36B 120(2)
C38B C37B H37B 119.8
C36B C37B H37B 119.8
C37B C38B C39B 120(2)
C37B C38B H38B 120.0
C39B C38B H38B 120.0
C40B C39B C38B 120(2)
C40B C39B H39B 120.1
C38B C39B H39B 120.1
C39B C40B C31B 120.7(18)
C39B C40B H40B 119.6
C31B C40B H40B 119.6
O41B C41B O42B 122(2)
O41B C41B C33B 118(2)
O42B C41B C33B 120.3(19)
C60A C51A C52A 122.0(5)
C60A C51A C56A 119.7(5)
C52A C51A C56A 118.4(4)
O52A C52A C53A 122.0(7)
O52A C52A C51A 117.1(7)
C53A C52A C51A 120.8(6)
C52A O52A H52A 109.5
C52A C53A C54A 118.8(5)
C52A C53A C61A 119.4(6)
C54A C53A C61A 121.7(5)
C55A C54A C53A 121.6(4)
C55A C54A H54A 119.2
C53A C54A H54A 119.2
C54A C55A C56A 120.9(4)
C54A C55A H55A 119.5
C56A C55A H55A 119.5
C55A C56A C57A 123.2(4)
C55A C56A C51A 119.5(4)
C57A C56A C51A 117.3(4)
C58A C57A C56A 121.8(5)
C58A C57A H57A 119.1
C56A C57A H57A 119.1
C57A C58A C59A 120.4(5)
C57A C58A H58A 119.8
C59A C58A H58A 119.8
C60A C59A C58A 120.2(5)
C60A C59A H59A 119.9
C58A C59A H59A 119.9
C59A C60A C51A 120.6(5)
C59A C60A H60A 119.7
C51A C60A H60A 119.7
O61A C61A O62A 121.9(7)
O61A C61A C53A 122.1(8)
O62A C61A C53A 116.0(5)
C61A O62A H62A 109.5
C60B C51B C56B 120.3(8)
C60B C51B C52B 121.4(8)
C56B C51B C52B 118.3(7)
O52B C52B C53B 123.4(10)
O52B C52B C51B 114.8(10)
C53B C52B C51B 121.7(9)
C52B O52B H52B 109.5
C52B C53B C54B 117.9(8)
C52B C53B C61B 120.3(9)
C54B C53B C61B 121.7(8)
C55B C54B C53B 121.5(6)
C55B C54B H54B 119.3
C53B C54B H54B 119.3
C54B C55B C56B 120.9(6)
C54B C55B H55B 119.5
C56B C55B H55B 119.5
C55B C56B C51B 119.6(6)
C55B C56B C57B 122.8(7)
C51B C56B C57B 117.5(6)
C58B C57B C56B 120.9(8)
C58B C57B H57B 119.6
C56B C57B H57B 119.6
C57B C58B C59B 120.8(8)
C57B C58B H58B 119.6
C59B C58B H58B 119.6
C60B C59B C58B 120.4(7)
C60B C59B H59B 119.8
C58B C59B H59B 119.8
C59B C60B C51B 120.0(8)
C59B C60B H60B 120.0
C51B C60B H60B 120.0
O61B C61B O62B 120.9(11)
O61B C61B C53B 122.6(12)
O62B C61B C53B 116.3(8)
C61B O62B H62B 109.5

loop_
_geom_bond_atom_site_label_1
_geom_bond_atom_site_label_2
_geom_bond_distance
N11 C16 1.364(2)
N11 C12 1.3698(19)
N11 O11 1.3916(17)
O11 H11 0.95(2)
C12 N12 1.325(2)
C12 N13 1.352(2)
N12 H12A 0.84(3)
N12 H12B 0.87(3)
N13 C14 1.376(2)
C14 N21B 1.31(2)
C14 N21A 1.373(12)
C14 C15 1.375(2)
C15 C16 1.337(2)
C15 H15 0.9500
C16 N16 1.334(2)
N16 H16A 0.83(2)
N16 H16B 0.88(2)
N21A C26A 1.443(8)
N21A C22A 1.473(7)
C22A C23A 1.514(7)
C22A H22A 0.9900
C22A H22B 0.9900
C23A C24A 1.512(6)
C23A H23A 0.9900
C23A H23B 0.9900
C24A C25A 1.529(6)
C24A H24A 0.9900
C24A H24B 0.9900
C25A C26A 1.517(7)
C25A H25A 0.9900
C25A H25B 0.9900
C26A H26A 0.9900
C26A H26B 0.9900
N21B C26B 1.465(12)
N21B C22B 1.483(12)
C22B C23B 1.511(12)
C22B H22C 0.9900
C22B H22D 0.9900
C23B C24B 1.528(10)
C23B H23C 0.9900
C23B H23D 0.9900
C24B C25B 1.532(9)
C24B H24C 0.9900
C24B H24D 0.9900
C25B C26B 1.516(12)
C25B H25C 0.9900
C25B H25D 0.9900
C26B H26C 0.9900
C26B H26D 0.9900
C31A C36A 1.418(3)
C31A C40A 1.418(3)
C31A C32A 1.431(3)
C32A O32A 1.348(2)
C32A C33A 1.389(3)
O32A H32A 0.8400
C33A C34A 1.420(3)
C33A C41A 1.479(3)
C34A C35A 1.361(4)
C34A H34A 0.9500
C35A C36A 1.416(3)
C35A H35A 0.9500
C36A C37A 1.423(4)
C37A C38A 1.361(4)
C37A H37A 0.9500
C38A C39A 1.405(4)
C38A H38A 0.9500
C39A C40A 1.371(4)
C39A H39A 0.9500
C40A H40A 0.9500
C41A O42A 1.260(3)
C41A O41A 1.285(2)
C31B C36B 1.417(14)
C31B C40B 1.420(14)
C31B C32B 1.447(14)
C32B O32B 1.327(14)
C32B C33B 1.393(14)
O32B H32B 0.8400
C33B C34B 1.419(14)
C33B C41B 1.469(14)
C34B C35B 1.353(15)
C34B H34B 0.9500
C35B C36B 1.417(14)
C35B H35B 0.9500
C36B C37B 1.419(15)
C37B C38B 1.359(16)
C37B H37B 0.9500
C38B C39B 1.412(16)
C38B H38B 0.9500
C39B C40B 1.365(16)
C39B H39B 0.9500
C40B H40B 0.9500
C41B O41B 1.267(15)
C41B O42B 1.288(15)
C51A C60A 1.418(6)
C51A C52A 1.431(7)
C51A C56A 1.434(6)
C52A O52A 1.344(7)
C52A C53A 1.398(6)
O52A H52A 0.8400
C53A C54A 1.427(7)
C53A C61A 1.462(6)
C54A C55A 1.353(5)
C54A H54A 0.9500
C55A C56A 1.418(5)
C55A H55A 0.9500
C56A C57A 1.422(6)
C57A C58A 1.363(6)
C57A H57A 0.9500
C58A C59A 1.411(7)
C58A H58A 0.9500
C59A C60A 1.368(7)
C59A H59A 0.9500
C60A H60A 0.9500
C61A O61A 1.244(7)
C61A O62A 1.306(7)
O62A H62A 0.8400
C51B C60B 1.401(9)
C51B C56B 1.418(9)
C51B C52B 1.427(10)
C52B O52B 1.346(11)
C52B C53B 1.382(9)
O52B H52B 0.8400
C53B C54B 1.435(9)
C53B C61B 1.452(9)
C54B C55B 1.353(8)
C54B H54B 0.9500
C55B C56B 1.410(7)
C55B H55B 0.9500
C56B C57B 1.431(9)
C57B C58B 1.346(8)
C57B H57B 0.9500
C58B C59B 1.408(10)
C58B H58B 0.9500
C59B C60B 1.366(10)
C59B H59B 0.9500
C60B H60B 0.9500
C61B O61B 1.265(11)
C61B O62B 1.312(10)
O62B H62B 0.8400

loop_
_geom_hbond_atom_site_label_D
_geom_hbond_atom_site_label_H
_geom_hbond_atom_site_label_A
_geom_hbond_distance_DH
_geom_hbond_distance_HA
_geom_hbond_distance_DA
_geom_hbond_angle_DHA
_geom_hbond_site_symmetry_A
O11 H11 O42A 0.95(2) 1.64(2) 2.584(2) 175.1(19) .
O11 H11 O41B 0.95(2) 1.90(5) 2.84(5) 173(2) .
O52A H52A O61A 0.84 1.82 2.561(17) 146.6 .
O52B H52B O61B 0.84 1.92 2.61(3) 138.2 .
O62A H62A O41A 0.84 1.57 2.401(4) 172.5 .
O62A H62A O42B 0.84 1.08 1.91(3) 164.3 .
O62B H62B O41A 0.84 2.00 2.834(5) 172.1 .
O62B H62B O42B 0.84 1.51 2.34(3) 174.5 .
N12 H12A O62B 0.84(3) 2.46(3) 2.977(9) 121(2) 3_766
N12 H12B O42A 0.87(3) 2.00(3) 2.860(3) 170(2) 3_766
N12 H12B O41B 0.87(3) 2.07(5) 2.92(5) 168(3) 3_766
N16 H16A O61A 0.83(2) 2.24(3) 3.033(10) 160(2) 3_665
N16 H16A O61B 0.83(2) 2.52(3) 3.311(15) 161(2) 3_665
N16 H16B O61A 0.88(2) 2.07(3) 2.904(11) 158(2) .
N16 H16B O61B 0.88(2) 2.20(3) 3.064(15) 165(2) .

loop_
_geom_torsion_atom_site_label_1
_geom_torsion_atom_site_label_2
_geom_torsion_atom_site_label_3
_geom_torsion_atom_site_label_4
_geom_torsion
C16 N11 C12 N12 -178.39(15)
O11 N11 C12 N12 -4.1(2)
C16 N11 C12 N13 1.7(2)
O11 N11 C12 N13 176.02(14)
N12 C12 N13 C14 179.48(17)
N11 C12 N13 C14 -0.7(2)
C12 N13 C14 N21B -173.1(16)
C12 N13 C14 N21A 178.4(9)
C12 N13 C14 C15 0.7(3)
N21B C14 C15 C16 172.7(14)
N21A C14 C15 C16 -179.3(9)
N13 C14 C15 C16 -1.8(3)
C14 C15 C16 N16 -177.82(16)
C14 C15 C16 N11 2.8(2)
C12 N11 C16 N16 177.73(15)
O11 N11 C16 N16 3.5(2)
C12 N11 C16 C15 -2.9(2)
O11 N11 C16 C15 -177.08(14)
C15 C14 N21A C26A -9.7(18)
N13 C14 N21A C26A 172.6(10)
C15 C14 N21A C22A 175.0(9)
N13 C14 N21A C22A -2.6(17)
C14 N21A C22A C23A -133.9(13)
C26A N21A C22A C23A 50.6(14)
N21A C22A C23A C24A -52.1(10)
C22A C23A C24A C25A 55.8(6)
C23A C24A C25A C26A -55.7(7)
C14 N21A C26A C25A 131.8(12)
C22A N21A C26A C25A -52.6(15)
C24A C25A C26A N21A 54.4(10)
C15 C14 N21B C26B 10(3)
N13 C14 N21B C26B -176.1(16)
C15 C14 N21B C22B 175.1(16)
N13 C14 N21B C22B -11(3)
C14 N21B C22B C23B -102(2)
C26B N21B C22B C23B 65(2)
N21B C22B C23B C24B -56.5(15)
C22B C23B C24B C25B 53.2(11)
C23B C24B C25B C26B -54.8(12)
C14 N21B C26B C25B 101(2)
C22B N21B C26B C25B -65(2)
C24B C25B C26B N21B 58.8(16)
C36A C31A C32A O32A -179.06(17)
C40A C31A C32A O32A 0.1(3)
C36A C31A C32A C33A 0.5(3)
C40A C31A C32A C33A 179.62(19)
O32A C32A C33A C34A 179.79(19)
C31A C32A C33A C34A 0.3(3)
O32A C32A C33A C41A 2.5(3)
C31A C32A C33A C41A -177.02(18)
C32A C33A C34A C35A -0.9(3)
C41A C33A C34A C35A 176.5(2)
C33A C34A C35A C36A 0.7(4)
C34A C35A C36A C31A 0.1(3)
C34A C35A C36A C37A 179.4(3)
C40A C31A C36A C35A -179.82(19)
C32A C31A C36A C35A -0.6(3)
C40A C31A C36A C37A 0.8(3)
C32A C31A C36A C37A -180.0(3)
C35A C36A C37A C38A 179.7(4)
C31A C36A C37A C38A -1.0(6)
C36A C37A C38A C39A 0.7(8)
C37A C38A C39A C40A -0.4(7)
C38A C39A C40A C31A 0.3(5)
C36A C31A C40A C39A -0.5(4)
C32A C31A C40A C39A -179.7(3)
C32A C33A C41A O42A 171.4(2)
C34A C33A C41A O42A -5.9(3)
C32A C33A C41A O41A -8.1(3)
C34A C33A C41A O41A 174.7(2)
C36B C31B C32B O32B -179(4)
C40B C31B C32B O32B 3(5)
C36B C31B C32B C33B 1(5)
C40B C31B C32B C33B -177(3)
O32B C32B C33B C34B 170(3)
C31B C32B C33B C34B -9(4)
O32B C32B C33B C41B -2(5)
C31B C32B C33B C41B 178(3)
C32B C33B C34B C35B 16(6)
C41B C33B C34B C35B -172(4)
C33B C34B C35B C36B -12(6)
C34B C35B C36B C31B 2(6)
C34B C35B C36B C37B -178(5)
C40B C31B C36B C35B -179(3)
C32B C31B C36B C35B 4(6)
C40B C31B C36B C37B 1(6)
C32B C31B C36B C37B -177(4)
C35B C36B C37B C38B 171(8)
C31B C36B C37B C38B -8(10)
C36B C37B C38B C39B 15(15)
C37B C38B C39B C40B -15(16)
C38B C39B C40B C31B 7(11)
C36B C31B C40B C39B 0(7)
C32B C31B C40B C39B 177(5)
C32B C33B C41B O41B -2(6)
C34B C33B C41B O41B -174(5)
C32B C33B C41B O42B -178(4)
C34B C33B C41B O42B 10(6)
C60A C51A C52A O52A -2(2)
C56A C51A C52A O52A 178.4(15)
C60A C51A C52A C53A -177.5(12)
C56A C51A C52A C53A 2.5(18)
O52A C52A C53A C54A -177.6(16)
C51A C52A C53A C54A -1.9(19)
O52A C52A C53A C61A 0(2)
C51A C52A C53A C61A 176.0(12)
C52A C53A C54A C55A -0.1(15)
C61A C53A C54A C55A -178.0(9)
C53A C54A C55A C56A 1.4(11)
C54A C55A C56A C57A 178.6(6)
C54A C55A C56A C51A -0.7(9)
C60A C51A C56A C55A 178.8(8)
C52A C51A C56A C55A -1.2(13)
C60A C51A C56A C57A -0.5(12)
C52A C51A C56A C57A 179.5(9)
C55A C56A C57A C58A -179.2(6)
C51A C56A C57A C58A 0.1(10)
C56A C57A C58A C59A 0.4(10)
C57A C58A C59A C60A -0.4(13)
C58A C59A C60A C51A -0.1(15)
C52A C51A C60A C59A -179.5(12)
C56A C51A C60A C59A 0.6(16)
C52A C53A C61A O61A 9(2)
C54A C53A C61A O61A -172.7(13)
C52A C53A C61A O62A -173.7(12)
C54A C53A C61A O62A 4.2(17)
C60B C51B C52B O52B 4(3)
C56B C51B C52B O52B -178(2)
C60B C51B C52B C53B -179.6(19)
C56B C51B C52B C53B -2(3)
O52B C52B C53B C54B 179(2)
C51B C52B C53B C54B 3(3)
O52B C52B C53B C61B -4(4)
C51B C52B C53B C61B -179.8(18)
C52B C53B C54B C55B -1(2)
C61B C53B C54B C55B -179.0(14)
C53B C54B C55B C56B -0.9(16)
C54B C55B C56B C51B 2.0(15)
C54B C55B C56B C57B 179.2(9)
C60B C51B C56B C55B 177.3(13)
C52B C51B C56B C55B -1(2)
C60B C51B C56B C57B -0.1(18)
C52B C51B C56B C57B -178.2(14)
C55B C56B C57B C58B -178.4(10)
C51B C56B C57B C58B -1.1(16)
C56B C57B C58B C59B 2.8(17)
C57B C58B C59B C60B -3(2)
C58B C59B C60B C51B 2(2)
C56B C51B C60B C59B -1(2)
C52B C51B C60B C59B 177.6(18)
C52B C53B C61B O61B 3(3)
C54B C53B C61B O61B -180(2)
C52B C53B C61B O62B -172.3(19)
C54B C53B C61B O62B 5(3)
